data_4335117
loop_
_publ_author_name
'Elena Guerrero'
'Susana Miranda'
'Sebastian L\"uttenberg'
'Nils Fr\"ohlich'
'Jan-Moritz Koenen'
'Fabian Mohr'
'Elena Cerrada'
'Mariano Laguna'
'Ar\'anzazu Mend\'ia'

_publ_contact_author
;
  Dra. A. Mend\'ia
  Departamento de Qu\'imica Inorg\'anica. Area de Qu\'imica Inorg\'anica  
  Facultad de Ciencias
  Universidad de Burgos
  09001 Burgos, Spain
;
_publ_contact_author_email amendia@ubu.es
_publ_section_title
;
 trans-Thionate Derivatives of Pt(II) and Pd(II) with Water-Soluble
 Phosphane PTA and DAPTA Ligands: Antiproliferative Activity against Human
 Ovarian Cancer Cell Lines
;
_journal_name_full 'Inorganic Chemistry'
_journal_page_first 6635
_journal_page_last 6647
_journal_paper_doi 10.1021/ic4006746
_journal_volume 52
_journal_year 2013
_chemical_formula_sum 'C28 H34 Cl6 N8 P2 Pt S4'
_chemical_formula_weight 1080.60
_chemical_name_systematic
; 
 ? 
;
_space_group_IT_number 2
_symmetry_cell_setting triclinic
_symmetry_space_group_name_Hall '-P 1'
_symmetry_space_group_name_H-M 'P -1'
_atom_sites_solution_hydrogens geom
_atom_sites_solution_primary direct
_atom_sites_solution_secondary difmap
_audit_creation_method SHELXL-97
_cell_angle_alpha 99.225(4)
_cell_angle_beta 93.093(4)
_cell_angle_gamma 98.438(4)
_cell_formula_units_Z 1
_cell_length_a 6.3660(15)
_cell_length_b 10.743(3)
_cell_length_c 14.321(3)
_cell_measurement_reflns_used 2776
_cell_measurement_temperature 293(2)
_cell_measurement_theta_max 27.98
_cell_measurement_theta_min 2.61
_cell_volume 953.3(4)
_computing_cell_refinement 'BRUKER SMART'
_computing_data_collection 'BRUKER SMART'
_computing_data_reduction 'BRUKER SHELXTL'
_computing_molecular_graphics 'BRUKER SHELXTL'
_computing_publication_material 'WinGX v1.10.01'
_computing_structure_refinement 'SHELXL-97 (Sheldrick, 1997)'
_computing_structure_solution 'SHELXS-97 (Sheldrick, 1990)'
_diffrn_ambient_temperature 293(2)
_diffrn_measured_fraction_theta_full 0.898
_diffrn_measured_fraction_theta_max 0.898
_diffrn_measurement_device_type 'CCD area Detector'
_diffrn_measurement_method 'Phi and Omega Scans'
_diffrn_radiation_monochromator graphite
_diffrn_radiation_source 'fine-focus sealed tube'
_diffrn_radiation_type MoK\a
_diffrn_radiation_wavelength 0.71073
_diffrn_reflns_av_R_equivalents 0.1391
_diffrn_reflns_av_sigmaI/netI 0.1228
_diffrn_reflns_limit_h_max 7
_diffrn_reflns_limit_h_min -8
_diffrn_reflns_limit_k_max 13
_diffrn_reflns_limit_k_min -13
_diffrn_reflns_limit_l_max 18
_diffrn_reflns_limit_l_min -18
_diffrn_reflns_number 10825
_diffrn_reflns_theta_full 28.04
_diffrn_reflns_theta_max 28.04
_diffrn_reflns_theta_min 2.22
_exptl_absorpt_coefficient_mu 4.439
_exptl_absorpt_correction_T_max 0.84957
_exptl_absorpt_correction_T_min 0.51677
_exptl_absorpt_correction_type 'multi-scan correction'
_exptl_absorpt_process_details 'SADABS (SHELDRICK, 2001)'
_exptl_crystal_colour orange
_exptl_crystal_density_diffrn 1.882
_exptl_crystal_description prism
_exptl_crystal_F_000 532
_exptl_crystal_size_max 0.1
_exptl_crystal_size_mid 0.1
_exptl_crystal_size_min 0.1
_refine_diff_density_max 2.286
_refine_diff_density_min -2.206
_refine_diff_density_rms 0.297
_refine_ls_extinction_method none
_refine_ls_goodness_of_fit_ref 0.990
_refine_ls_hydrogen_treatment constr
_refine_ls_matrix_type full
_refine_ls_number_parameters 223
_refine_ls_number_reflns 4163
_refine_ls_number_restraints 0
_refine_ls_restrained_S_all 0.990
_refine_ls_R_factor_all 0.0664
_refine_ls_R_factor_gt 0.0562
_refine_ls_shift/su_max 0.000
_refine_ls_shift/su_mean 0.000
_refine_ls_structure_factor_coef Fsqd
_refine_ls_weighting_details 'calc w=1/[\s^2^(Fo^2^)+(0.0794P)^2^+1.9081P] where P=(Fo^2^+2Fc^2^)/3'
_refine_ls_weighting_scheme calc
_refine_ls_wR_factor_gt 0.1337
_refine_ls_wR_factor_ref 0.1445
_reflns_number_gt 3930
_reflns_number_total 4163
_reflns_threshold_expression >2sigma(I)
_cod_data_source_file ic4006746_si_003_4.cif
_cod_data_source_block compound13
_cod_original_cell_volume 953.2(4)
_cod_database_code 4335117

loop_
_symmetry_equiv_pos_as_xyz
'x, y, z'
'-x, -y, -z'

loop_
_atom_site_label
_atom_site_type_symbol
_atom_site_fract_x
_atom_site_fract_y
_atom_site_fract_z
_atom_site_U_iso_or_equiv
_atom_site_adp_type
_atom_site_occupancy
_atom_site_symmetry_multiplicity
_atom_site_calc_flag
_atom_site_refinement_flags
Pt1 Pt 0.5000 0.0000 0.0000 0.01291(15) Uani 1 2 d S
S1 S 0.3772(3) 0.0942(2) 0.14221(15) 0.0263(4) Uani 1 1 d .
S2 S 0.8411(3) 0.2133(2) 0.14411(16) 0.0292(5) Uani 1 1 d .
P1 P 0.3693(3) 0.1507(2) -0.07371(15) 0.0227(4) Uani 1 1 d .
N1 N 0.0149(12) 0.2321(7) -0.1452(6) 0.0357(18) Uani 1 1 d .
N2 N 0.3012(13) 0.4001(7) -0.0636(6) 0.0338(18) Uani 1 1 d .
N3 N 0.3461(13) 0.2823(9) -0.2229(6) 0.040(2) Uani 1 1 d .
N4 N 0.5870(11) 0.2863(7) 0.2697(5) 0.0273(15) Uani 1 1 d .
C1 C 0.5956(12) 0.2055(8) 0.1940(6) 0.0221(16) Uani 1 1 d .
C2 C 0.7816(13) 0.3650(8) 0.2954(6) 0.0261(17) Uani 1 1 d .
C3 C 0.9461(14) 0.3404(8) 0.2348(6) 0.0287(18) Uani 1 1 d .
C4 C 1.1472(14) 0.4101(9) 0.2506(7) 0.034(2) Uani 1 1 d .
H4 H 1.2524 0.3919 0.2103 0.041 Uiso 1 1 calc R
C5 C 1.1898(16) 0.5076(9) 0.3274(7) 0.038(2) Uani 1 1 d .
H5 H 1.3252 0.5557 0.3393 0.046 Uiso 1 1 calc R
C6 C 1.0307(16) 0.5344(9) 0.3872(7) 0.040(2) Uani 1 1 d .
H6 H 1.0610 0.6014 0.4383 0.047 Uiso 1 1 calc R
C7 C 0.8293(16) 0.4635(9) 0.3721(7) 0.034(2) Uani 1 1 d .
H7 H 0.7257 0.4818 0.4133 0.041 Uiso 1 1 calc R
C8 C 0.4543(15) 0.1814(10) -0.1910(7) 0.037(2) Uani 1 1 d .
H8A H 0.6074 0.2080 -0.1864 0.044 Uiso 1 1 calc R
H8B H 0.4200 0.1034 -0.2372 0.044 Uiso 1 1 calc R
C9 C 0.4031(16) 0.3166(9) -0.0105(7) 0.035(2) Uani 1 1 d .
H9A H 0.3430 0.3175 0.0504 0.042 Uiso 1 1 calc R
H9B H 0.5540 0.3496 0.0014 0.042 Uiso 1 1 calc R
C10 C 0.3928(15) 0.4019(9) -0.1553(7) 0.038(2) Uani 1 1 d .
H10A H 0.3410 0.4684 -0.1843 0.046 Uiso 1 1 calc R
H10B H 0.5462 0.4249 -0.1438 0.046 Uiso 1 1 calc R
C11 C 0.1165(16) 0.2414(10) -0.2342(7) 0.038(2) Uani 1 1 d .
H11A H 0.0864 0.1586 -0.2750 0.046 Uiso 1 1 calc R
H11B H 0.0520 0.3012 -0.2662 0.046 Uiso 1 1 calc R
C12 C 0.0771(14) 0.1281(8) -0.1011(7) 0.032(2) Uani 1 1 d .
H12A H 0.0315 0.0476 -0.1437 0.038 Uiso 1 1 calc R
H12B H 0.0064 0.1243 -0.0430 0.038 Uiso 1 1 calc R
C13 C 0.0699(15) 0.3552(10) -0.0811(8) 0.041(2) Uani 1 1 d .
H13A H 0.0106 0.3476 -0.0209 0.049 Uiso 1 1 calc R
H13B H 0.0044 0.4189 -0.1081 0.049 Uiso 1 1 calc R
C90 C 0.243(2) 0.1521(12) 0.4109(8) 0.052(3) Uani 1 1 d .
H90 H 0.2949 0.2050 0.3647 0.063 Uiso 1 1 calc R
Cl1 Cl 0.3417(5) 0.0054(3) 0.3896(2) 0.0573(8) Uani 1 1 d .
Cl2 Cl 0.3382(7) 0.2311(4) 0.5265(3) 0.0828(12) Uani 1 1 d .
Cl3 Cl -0.0345(5) 0.1245(3) 0.4002(3) 0.0634(8) Uani 1 1 d .

loop_
_atom_site_aniso_label
_atom_site_aniso_U_11
_atom_site_aniso_U_22
_atom_site_aniso_U_33
_atom_site_aniso_U_23
_atom_site_aniso_U_13
_atom_site_aniso_U_12
Pt1 0.0095(2) 0.0106(2) 0.0180(2) 0.00271(14) -0.00026(14) -0.00010(13)
S1 0.0206(9) 0.0264(10) 0.0306(11) 0.0019(8) 0.0051(8) 0.0018(8)
S2 0.0219(10) 0.0301(11) 0.0330(11) -0.0002(9) 0.0044(9) 0.0007(8)
P1 0.0213(10) 0.0203(10) 0.0271(10) 0.0069(8) 0.0011(8) 0.0021(8)
N1 0.023(4) 0.028(4) 0.056(5) 0.009(4) -0.006(4) 0.005(3)
N2 0.043(4) 0.018(4) 0.043(5) 0.012(3) 0.001(4) 0.008(3)
N3 0.035(4) 0.053(5) 0.043(5) 0.028(4) 0.006(4) 0.013(4)
N4 0.027(4) 0.026(4) 0.029(4) 0.004(3) 0.000(3) 0.004(3)
C1 0.019(4) 0.022(4) 0.026(4) 0.006(3) 0.006(3) 0.002(3)
C2 0.027(4) 0.025(4) 0.027(4) 0.000(3) -0.001(3) 0.013(3)
C3 0.029(4) 0.024(4) 0.032(4) 0.005(4) 0.002(4) 0.002(3)
C4 0.026(4) 0.038(5) 0.038(5) 0.009(4) -0.005(4) 0.005(4)
C5 0.036(5) 0.032(5) 0.044(5) 0.002(4) -0.010(4) 0.009(4)
C6 0.045(6) 0.031(5) 0.037(5) 0.001(4) -0.015(4) 0.002(4)
C7 0.040(5) 0.031(5) 0.032(5) 0.000(4) 0.004(4) 0.013(4)
C8 0.028(5) 0.046(6) 0.043(5) 0.022(5) -0.002(4) 0.011(4)
C9 0.040(5) 0.029(5) 0.036(5) 0.000(4) -0.003(4) 0.010(4)
C10 0.030(5) 0.036(5) 0.053(6) 0.024(5) 0.000(4) -0.002(4)
C11 0.040(5) 0.036(5) 0.040(5) 0.007(4) -0.009(4) 0.015(4)
C12 0.026(4) 0.021(4) 0.053(6) 0.019(4) 0.011(4) 0.006(3)
C13 0.032(5) 0.035(5) 0.056(6) 0.009(5) 0.000(5) 0.008(4)
C90 0.061(7) 0.051(7) 0.049(6) 0.010(5) 0.016(6) 0.014(6)
Cl1 0.0697(19) 0.0583(18) 0.0471(15) 0.0005(13) 0.0128(14) 0.0269(15)
Cl2 0.086(3) 0.068(2) 0.082(2) -0.0302(19) -0.007(2) 0.023(2)
Cl3 0.0534(17) 0.066(2) 0.079(2) 0.0281(17) 0.0077(16) 0.0181(15)

loop_
_atom_type_symbol
_atom_type_description
_atom_type_scat_dispersion_real
_atom_type_scat_dispersion_imag
_atom_type_scat_source
C C 0.0033 0.0016 'International Tables Vol C Tables 4.2.6.8 and 6.1.1.4'
H H 0.0000 0.0000 'International Tables Vol C Tables 4.2.6.8 and 6.1.1.4'
N N 0.0061 0.0033 'International Tables Vol C Tables 4.2.6.8 and 6.1.1.4'
P P 0.1023 0.0942 'International Tables Vol C Tables 4.2.6.8 and 6.1.1.4'
S S 0.1246 0.1234 'International Tables Vol C Tables 4.2.6.8 and 6.1.1.4'
Cl Cl 0.1484 0.1585 'International Tables Vol C Tables 4.2.6.8 and 6.1.1.4'
Pt Pt -1.7033 8.3905 'International Tables Vol C Tables 4.2.6.8 and 6.1.1.4'

loop_
_geom_angle_atom_site_label_1
_geom_angle_atom_site_label_2
_geom_angle_atom_site_label_3
_geom_angle
_geom_angle_site_symmetry_1
_geom_angle_site_symmetry_3
P1 Pt1 P1 180.00(10) . 2_655
P1 Pt1 S1 91.46(8) . 2_655
P1 Pt1 S1 88.54(8) 2_655 2_655
P1 Pt1 S1 88.54(8) . .
P1 Pt1 S1 91.46(8) 2_655 .
S1 Pt1 S1 180.00(10) 2_655 .
C1 S1 Pt1 103.2(3) . .
C1 S2 C3 89.3(4) . .
C9 P1 C12 97.6(4) . .
C9 P1 C8 99.1(5) . .
C12 P1 C8 98.7(4) . .
C9 P1 Pt1 118.8(3) . .
C12 P1 Pt1 116.8(3) . .
C8 P1 Pt1 121.3(3) . .
C12 N1 C13 111.4(8) . .
C12 N1 C11 111.7(7) . .
C13 N1 C11 108.7(8) . .
C9 N2 C10 109.9(7) . .
C9 N2 C13 110.9(8) . .
C10 N2 C13 108.6(8) . .
C11 N3 C10 108.6(8) . .
C11 N3 C8 110.2(8) . .
C10 N3 C8 111.6(8) . .
C1 N4 C2 111.2(7) . .
N4 C1 S1 122.7(6) . .
N4 C1 S2 116.3(6) . .
S1 C1 S2 121.0(5) . .
C7 C2 N4 126.9(8) . .
C7 C2 C3 117.9(8) . .
N4 C2 C3 115.2(7) . .
C4 C3 C2 122.2(9) . .
C4 C3 S2 129.8(8) . .
C2 C3 S2 108.0(6) . .
C3 C4 C5 118.6(9) . .
C4 C5 C6 120.3(9) . .
C7 C6 C5 121.2(9) . .
C6 C7 C2 119.9(9) . .
N3 C8 P1 110.6(7) . .
N2 C9 P1 112.7(6) . .
N3 C10 N2 115.6(8) . .
N3 C11 N1 114.9(8) . .
N1 C12 P1 111.2(6) . .
N1 C13 N2 113.7(8) . .
Cl3 C90 Cl2 110.3(6) . .
Cl3 C90 Cl1 110.0(7) . .
Cl2 C90 Cl1 108.4(7) . .

loop_
_geom_bond_atom_site_label_1
_geom_bond_atom_site_label_2
_geom_bond_distance
_geom_bond_site_symmetry_2
Pt1 P1 2.297(2) .
Pt1 P1 2.297(2) 2_655
Pt1 S1 2.351(2) 2_655
Pt1 S1 2.351(2) .
S1 C1 1.740(8) .
S2 C1 1.750(8) .
S2 C3 1.752(9) .
P1 C9 1.841(9) .
P1 C12 1.853(9) .
P1 C8 1.856(10) .
N1 C12 1.461(11) .
N1 C13 1.468(13) .
N1 C11 1.472(13) .
N2 C9 1.463(11) .
N2 C10 1.468(13) .
N2 C13 1.475(12) .
N3 C11 1.456(13) .
N3 C10 1.462(14) .
N3 C8 1.484(12) .
N4 C1 1.285(11) .
N4 C2 1.389(11) .
C2 C7 1.383(12) .
C2 C3 1.423(12) .
C3 C4 1.373(13) .
C4 C5 1.376(14) .
C5 C6 1.394(15) .
C6 C7 1.380(14) .
C90 Cl3 1.742(13) .
C90 Cl2 1.765(12) .
C90 Cl1 1.768(12) .
